data_7018535
loop_
_publ_author_name
'Yao, Qingxia'
'Sun, Junliang'
'Li, Kuo'
'Su, Jie'
'Peskov, Maxim V.'
'Zou, Xiaodong'

_publ_section_title
;
 A series of isostructural mesoporous metal-organic frameworks obtained by
 ion-exchange induced single-crystal to single-crystal transformation.
;
_journal_issue 14
_journal_name_full 'Dalton transactions (Cambridge, England : 2003)'
_journal_page_first 3953
_journal_page_last 3955
_journal_paper_doi 10.1039/c2dt12088g
_journal_volume 41
_journal_year 2012
_chemical_formula_sum 'C23 H14 Co0.35 N O4 Zn0.65'
_chemical_formula_weight 431.47
_chemical_name_systematic
;
?
;
_space_group_IT_number 223
_symmetry_cell_setting cubic
_symmetry_space_group_name_Hall '-P 4n 2 3'
_symmetry_space_group_name_H-M 'P m -3 n'
_atom_sites_solution_hydrogens geom
_atom_sites_solution_primary direct
_atom_sites_solution_secondary difmap
_audit_creation_method SHELXL-97
_cell_angle_alpha 90.00
_cell_angle_beta 90.00
_cell_angle_gamma 90.00
_cell_formula_units_Z 12
_cell_length_a 27.6890(7)
_cell_length_b 27.6890(7)
_cell_length_c 27.6890(7)
_cell_measurement_reflns_used 6715
_cell_measurement_temperature 293(2)
_cell_measurement_theta_max 32.2407
_cell_measurement_theta_min 4.1526
_cell_volume 21228.6(9)
_computing_structure_refinement 'SHELXL-97 (Sheldrick, 1997)'
_computing_structure_solution 'SHELXS-97 (Sheldrick, 1990)'
_diffrn_ambient_temperature 293(2)
_diffrn_detector_area_resol_mean 16.5467
_diffrn_measured_fraction_theta_full 0.992
_diffrn_measured_fraction_theta_max 0.992
_diffrn_measurement_device_type 'Xcalibur, Sapphire3'
_diffrn_measurement_method '\w scans'
_diffrn_radiation_monochromator graphite
_diffrn_radiation_source 'Enhance (Mo) X-ray Source'
_diffrn_radiation_type MoK\a
_diffrn_radiation_wavelength 0.71073
_diffrn_reflns_av_R_equivalents 0.1510
_diffrn_reflns_av_sigmaI/netI 0.0389
_diffrn_reflns_limit_h_max 30
_diffrn_reflns_limit_h_min -19
_diffrn_reflns_limit_k_max 30
_diffrn_reflns_limit_k_min -30
_diffrn_reflns_limit_l_max 30
_diffrn_reflns_limit_l_min -30
_diffrn_reflns_number 103500
_diffrn_reflns_theta_full 23.25
_diffrn_reflns_theta_max 23.25
_diffrn_reflns_theta_min 4.16
_exptl_absorpt_coefficient_mu 0.319
_exptl_absorpt_correction_T_max 1.00000
_exptl_absorpt_correction_T_min 0.92917
_exptl_absorpt_correction_type multi-scan
_exptl_absorpt_process_details
;
CrysAlisPro, Agilent Technologies,
Version 1.171.35.6 (release 27-01-2011 CrysAlis171 .NET)
(compiled Jan 27 2011,13:34:29)
Empirical absorption correction using spherical harmonics,
implemented in SCALE3 ABSPACK scaling algorithm.
;
_exptl_crystal_colour 'dark red'
_exptl_crystal_density_diffrn 0.405
_exptl_crystal_density_method 'not measured'
_exptl_crystal_description polyhedron
_exptl_crystal_F_000 2639
_exptl_crystal_size_max 0.56
_exptl_crystal_size_mid 0.49
_exptl_crystal_size_min 0.46
_platon_squeeze_details
;
;
_refine_diff_density_max 0.894
_refine_diff_density_min -0.451
_refine_diff_density_rms 0.070
_refine_ls_extinction_method none
_refine_ls_goodness_of_fit_ref 1.097
_refine_ls_hydrogen_treatment constr
_refine_ls_matrix_type full
_refine_ls_number_parameters 77
_refine_ls_number_reflns 2721
_refine_ls_number_restraints 6
_refine_ls_restrained_S_all 1.110
_refine_ls_R_factor_all 0.1369
_refine_ls_R_factor_gt 0.1075
_refine_ls_shift/su_max 0.000
_refine_ls_shift/su_mean 0.000
_refine_ls_structure_factor_coef Fsqd
_refine_ls_weighting_details 'calc w=1/[\s^2^(Fo^2^)+(0.1604P)^2^+30.9063P] where P=(Fo^2^+2Fc^2^)/3'
_refine_ls_weighting_scheme calc
_refine_ls_wR_factor_gt 0.2752
_refine_ls_wR_factor_ref 0.3050
_reflns_number_gt 2283
_reflns_number_total 2721
_reflns_threshold_expression >2sigma(I)
_cod_data_source_file c2dt12088g.txt
_cod_data_source_block SUMOF-1-Zn/Co
_cod_depositor_comments
;
The following automatic conversions were performed:

'_symmetry_cell_setting' value 'Cubic' changed to 'cubic' according
to /home/saulius/struct/CIF-dictionaries/cif_core.dic dictionary
named 'cif_core.dic' version 2.4.1 from 2010-06-29.

Automatic conversion script
Id: cif_fix_values 1715 2011-07-08 13:25:40Z adriana 
;
_cod_original_cell_volume 21228.5(9)
_cod_original_sg_symbol_H-M Pm-3n
_cod_database_code 7018535

loop_
_symmetry_equiv_pos_as_xyz
'x, y, z'
'-x, -y, z'
'-x, y, -z'
'x, -y, -z'
'z, x, y'
'z, -x, -y'
'-z, -x, y'
'-z, x, -y'
'y, z, x'
'-y, z, -x'
'y, -z, -x'
'-y, -z, x'
'y+1/2, x+1/2, -z+1/2'
'-y+1/2, -x+1/2, -z+1/2'
'y+1/2, -x+1/2, z+1/2'
'-y+1/2, x+1/2, z+1/2'
'x+1/2, z+1/2, -y+1/2'
'-x+1/2, z+1/2, y+1/2'
'-x+1/2, -z+1/2, -y+1/2'
'x+1/2, -z+1/2, y+1/2'
'z+1/2, y+1/2, -x+1/2'
'z+1/2, -y+1/2, x+1/2'
'-z+1/2, y+1/2, x+1/2'
'-z+1/2, -y+1/2, -x+1/2'
'-x, -y, -z'
'x, y, -z'
'x, -y, z'
'-x, y, z'
'-z, -x, -y'
'-z, x, y'
'z, x, -y'
'z, -x, y'
'-y, -z, -x'
'y, -z, x'
'-y, z, x'
'y, z, -x'
'-y-1/2, -x-1/2, z-1/2'
'y-1/2, x-1/2, z-1/2'
'-y-1/2, x-1/2, -z-1/2'
'y-1/2, -x-1/2, -z-1/2'
'-x-1/2, -z-1/2, y-1/2'
'x-1/2, -z-1/2, -y-1/2'
'x-1/2, z-1/2, y-1/2'
'-x-1/2, z-1/2, -y-1/2'
'-z-1/2, -y-1/2, x-1/2'
'-z-1/2, y-1/2, -x-1/2'
'z-1/2, -y-1/2, -x-1/2'
'z-1/2, y-1/2, x-1/2'

loop_
_atom_site_label
_atom_site_type_symbol
_atom_site_fract_x
_atom_site_fract_y
_atom_site_fract_z
_atom_site_U_iso_or_equiv
_atom_site_adp_type
_atom_site_occupancy
_atom_site_symmetry_multiplicity
_atom_site_calc_flag
_atom_site_refinement_flags
Zn Zn 0.19912(4) 0.0000 0.5000 0.0520(6) Uani 0.65 4 d SP
Co Co 0.19912(4) 0.0000 0.5000 0.0520(6) Uani 0.35 4 d SP
O O 0.21005(14) 0.05161(16) 0.44881(15) 0.0801(13) Uani 1 1 d .
N N 0.1274(2) 0.0000 0.5000 0.069(3) Uani 1 4 d SD
C1 C 0.2500 0.0658(2) 0.4342(2) 0.063(2) Uani 1 2 d S
C2 C 0.2500 0.1043(2) 0.3957(2) 0.074(2) Uani 1 2 d S
C3 C 0.2077(2) 0.1208(3) 0.3762(3) 0.107(3) Uani 1 1 d .
H3 H 0.1784 0.1082 0.3868 0.128 Uiso 1 1 calc R
C4 C 0.2082(2) 0.1562(3) 0.3408(3) 0.116(3) Uani 1 1 d .
H4 H 0.1790 0.1668 0.3281 0.139 Uiso 1 1 calc R
C5 C 0.2500 0.1759(2) 0.3241(2) 0.088(3) Uani 1 2 d S
C6 C 0.2500 0.2141(2) 0.2859(2) 0.097(3) Uani 1 2 d S
C7 C 0.2850(2) 0.2150(2) 0.2500 0.103(3) Uani 1 2 d S
H7 H 0.3088 0.1912 0.2500 0.124 Uiso 1 2 calc SR
C8 C 0.1031(3) 0.0345(5) 0.5269(5) 0.183(8) Uani 0.50 1 d PD
H8 H 0.1202 0.0572 0.5447 0.219 Uiso 0.50 1 calc PR
C9 C 0.0510(3) 0.0349(5) 0.5273(5) 0.183(8) Uani 0.50 1 d PD
H9 H 0.0344 0.0579 0.5452 0.219 Uiso 0.50 1 calc PR
C10 C 0.0252(3) 0.0000 0.5000 0.092(4) Uani 1 4 d SD

loop_
_atom_site_aniso_label
_atom_site_aniso_U_11
_atom_site_aniso_U_22
_atom_site_aniso_U_33
_atom_site_aniso_U_23
_atom_site_aniso_U_13
_atom_site_aniso_U_12
Zn 0.0313(7) 0.0669(10) 0.0580(9) 0.000 0.000 0.000
Co 0.0313(7) 0.0669(10) 0.0580(9) 0.000 0.000 0.000
O 0.052(2) 0.098(3) 0.090(3) 0.031(2) 0.004(2) 0.001(2)
N 0.021(4) 0.114(8) 0.071(6) 0.000 0.000 0.000
C1 0.055(5) 0.067(3) 0.067(3) 0.012(4) 0.000(3) 0.000(3)
C2 0.042(4) 0.090(4) 0.090(4) 0.025(5) 0.016(3) 0.016(3)
C3 0.060(4) 0.142(7) 0.119(6) 0.060(5) 0.026(4) 0.014(4)
C4 0.064(4) 0.173(8) 0.110(6) 0.080(6) 0.019(4) 0.038(5)
C5 0.071(6) 0.097(4) 0.097(4) 0.043(6) 0.032(4) 0.032(4)
C6 0.090(7) 0.101(5) 0.101(5) 0.031(6) 0.026(5) 0.026(5)
C7 0.098(5) 0.098(5) 0.115(8) 0.040(5) 0.040(5) 0.044(6)
C8 0.029(5) 0.255(15) 0.265(19) -0.145(12) 0.012(6) 0.009(6)
C9 0.029(5) 0.255(15) 0.265(19) -0.145(12) 0.012(6) 0.009(6)
C10 0.029(5) 0.132(12) 0.114(11) 0.000 0.000 0.000

loop_
_atom_type_symbol
_atom_type_description
_atom_type_scat_dispersion_real
_atom_type_scat_dispersion_imag
_atom_type_scat_source
C C 0.0033 0.0016 'International Tables Vol C Tables 4.2.6.8 and 6.1.1.4'
H H 0.0000 0.0000 'International Tables Vol C Tables 4.2.6.8 and 6.1.1.4'
N N 0.0061 0.0033 'International Tables Vol C Tables 4.2.6.8 and 6.1.1.4'
O O 0.0106 0.0060 'International Tables Vol C Tables 4.2.6.8 and 6.1.1.4'
Co Co 0.3494 0.9721 'International Tables Vol C Tables 4.2.6.8 and 6.1.1.4'
Zn Zn 0.2839 1.4301 'International Tables Vol C Tables 4.2.6.8 and 6.1.1.4'

loop_
_geom_angle_atom_site_label_1
_geom_angle_atom_site_label_2
_geom_angle_atom_site_label_3
_geom_angle
_geom_angle_site_symmetry_1
_geom_angle_site_symmetry_3
N Zn O 98.55(11) . 26_556
N Zn O 98.55(11) . 27
O Zn O 162.9(2) 26_556 27
N Zn O 98.55(11) . .
O Zn O 88.3(3) 26_556 .
O Zn O 89.2(3) 27 .
N Zn O 98.55(11) . 4_556
O Zn O 89.2(3) 26_556 4_556
O Zn O 88.3(3) 27 4_556
O Zn O 162.9(2) . 4_556
N Zn Co 180.0 . 41_666
O Zn Co 81.45(11) 26_556 41_666
O Zn Co 81.45(11) 27 41_666
O Zn Co 81.45(11) . 41_666
O Zn Co 81.45(11) 4_556 41_666
N Zn Zn 180.0 . 41_666
O Zn Zn 81.45(11) 26_556 41_666
O Zn Zn 81.45(11) 27 41_666
O Zn Zn 81.45(11) . 41_666
O Zn Zn 81.45(11) 4_556 41_666
Co Zn Zn 0.0 41_666 41_666
C1 O Zn 125.6(4) . .
C8 N C8 121.8(9) 4_556 .
C8 N C8 65.1(13) 4_556 27
C8 N C8 87.0(13) . 27
C8 N C8 87.0(13) 4_556 26_556
C8 N C8 65.1(13) . 26_556
C8 N C8 121.8(9) 27 26_556
C8 N Zn 119.1(4) 4_556 .
C8 N Zn 119.1(4) . .
C8 N Zn 119.1(4) 27 .
C8 N Zn 119.1(4) 26_556 .
O C1 O 125.9(7) . 19
O C1 C2 117.1(4) . .
O C1 C2 117.1(4) 19 .
C3 C2 C3 118.1(8) . 19
C3 C2 C1 121.0(4) . .
C3 C2 C1 121.0(4) 19 .
C2 C3 C4 120.4(6) . .
C2 C3 H3 119.8 . .
C4 C3 H3 119.8 . .
C5 C4 C3 122.2(6) . .
C5 C4 H4 118.9 . .
C3 C4 H4 118.9 . .
C4 C5 C4 116.7(8) . 19
C4 C5 C6 121.7(4) . .
C4 C5 C6 121.7(4) 19 .
C7 C6 C7 117.5(10) 9 .
C7 C6 C5 121.3(5) 9 .
C7 C6 C5 121.3(5) . .
C6 C7 C6 122.5(10) 5 .
C6 C7 H7 118.7 5 .
C6 C7 H7 118.7 . .
N C8 C9 119.7(8) . .
N C8 H8 120.2 . .
C9 C8 H8 120.2 . .
C10 C9 C8 119.6(8) . .
C10 C9 H9 120.2 . .
C8 C9 H9 120.2 . .
C10 C10 C9 120.2(4) 25_556 .
C10 C10 C9 120.2(4) 25_556 26_556
C9 C10 C9 64.4(13) . 26_556
C10 C10 C9 120.2(4) 25_556 27
C9 C10 C9 85.9(13) . 27
C9 C10 C9 119.7(9) 26_556 27
C10 C10 C9 120.2(4) 25_556 4_556
C9 C10 C9 119.7(9) . 4_556
C9 C10 C9 85.9(13) 26_556 4_556
C9 C10 C9 64.4(13) 27 4_556

loop_
_geom_bond_atom_site_label_1
_geom_bond_atom_site_label_2
_geom_bond_distance
_geom_bond_site_symmetry_2
Zn N 1.985(7) .
Zn O 2.035(4) 26_556
Zn O 2.035(4) 27
Zn O 2.035(4) .
Zn O 2.035(4) 4_556
Zn Co 2.817(2) 41_666
Zn Zn 2.817(2) 41_666
O C1 1.242(5) .
N C8 1.386(8) 4_556
N C8 1.386(8) .
N C8 1.386(8) 27
N C8 1.386(8) 26_556
C1 O 1.242(5) 19
C1 C2 1.507(11) .
C2 C3 1.368(8) .
C2 C3 1.368(8) 19
C3 C4 1.386(9) .
C3 H3 0.9300 .
C4 C5 1.362(8) .
C4 H4 0.9300 .
C5 C4 1.362(8) 19
C5 C6 1.493(12) .
C6 C7 1.390(6) 9
C6 C7 1.390(6) .
C7 C6 1.390(6) 5
C7 H7 0.9300 .
C8 C9 1.443(8) .
C8 H8 0.9300 .
C9 C10 1.417(8) .
C9 H9 0.9300 .
C10 C10 1.398(19) 25_556
C10 C9 1.417(9) 26_556
C10 C9 1.417(8) 27
C10 C9 1.417(8) 4_556

loop_
_platon_squeeze_void_nr
_platon_squeeze_void_average_x
_platon_squeeze_void_average_y
_platon_squeeze_void_average_z
_platon_squeeze_void_volume
_platon_squeeze_void_count_electrons
_platon_squeeze_void_content
1 -0.005 -0.012 -0.006 16647 -55 ' '
